data_7003793
loop_
_publ_author_name
'Baunemann, Arne'
'Bekermann, Daniela'
'Thiede, Tobias B.'
'Parala, Harish'
'Winter, Manuela'
'Gemel, Christian'
'Fischer, Roland A.'

_publ_section_title
;
 Mixed amido/imido/guanidinato complexes of niobium: potential
 precursors for MOCVD of niobium nitride thin films
;
_journal_issue 28
_journal_name_full 'Dalton Transactions'
_journal_page_first 3715
_journal_page_last 3722
_journal_paper_doi 10.1039/b719688a
_journal_year 2008
_chemical_formula_sum 'C30 H67 N8 Nb'
_chemical_formula_weight 632.83
_chemical_name_systematic
;
?
;
_space_group_IT_number 61
_symmetry_cell_setting orthorhombic
_symmetry_space_group_name_Hall '-P 2ac 2ab'
_symmetry_space_group_name_H-M 'P b c a'
_atom_sites_solution_hydrogens geom
_atom_sites_solution_primary direct
_atom_sites_solution_secondary difmap
_audit_creation_method SHELXL-97
_cell_angle_alpha 90.00
_cell_angle_beta 90.00
_cell_angle_gamma 90.00
_cell_formula_units_Z 8
_cell_length_a 11.4815(9)
_cell_length_b 18.2528(18)
_cell_length_c 34.814(3)
_cell_measurement_reflns_used 3342
_cell_measurement_temperature 108(2)
_cell_measurement_theta_max 27.50
_cell_measurement_theta_min 2.58
_cell_volume 7296.0(11)
_computing_cell_refinement 'CrysAlis RED 1.171.13, Oxford Diffraction'
_computing_data_collection 'CrysAlis CCD 1.171.13, Oxford Diffraction'
_computing_data_reduction 'CrysAlis RED 1.171.13, Oxford Diffraction'
_computing_molecular_graphics SHELXL-97
_computing_publication_material SHELXL-97
_computing_structure_refinement 'SHELXL-97 (Sheldrick, 1997)'
_computing_structure_solution 'SHELXS-97 (Sheldrick, 1990)'
_diffrn_ambient_temperature 108(2)
_diffrn_measured_fraction_theta_full 0.998
_diffrn_measured_fraction_theta_max 0.998
_diffrn_measurement_device_type 'Sapphire2-CCD, Oxford Diffraction'
_diffrn_measurement_method '560 images at 1.0 deg. in \w and 35 sec.'
_diffrn_radiation_monochromator graphite
_diffrn_radiation_source 'Enhance (Mo) X-ray Source'
_diffrn_radiation_type MoK\a
_diffrn_radiation_wavelength 0.71073
_diffrn_reflns_av_R_equivalents 0.1846
_diffrn_reflns_av_sigmaI/netI 0.1508
_diffrn_reflns_limit_h_max 13
_diffrn_reflns_limit_h_min -13
_diffrn_reflns_limit_k_max 21
_diffrn_reflns_limit_k_min -21
_diffrn_reflns_limit_l_max 41
_diffrn_reflns_limit_l_min -39
_diffrn_reflns_number 56871
_diffrn_reflns_theta_full 25.00
_diffrn_reflns_theta_max 25.00
_diffrn_reflns_theta_min 3.08
_exptl_absorpt_coefficient_mu 0.359
_exptl_absorpt_correction_T_max 0.976
_exptl_absorpt_correction_T_min 0.931
_exptl_absorpt_correction_type 'numeric analytical'
_exptl_absorpt_process_details 'Gaussian face-indexed'
_exptl_crystal_colour colourless
_exptl_crystal_density_diffrn 1.152
_exptl_crystal_density_method 'not measured'
_exptl_crystal_description prism
_exptl_crystal_F_000 2752
_exptl_crystal_size_max 0.14
_exptl_crystal_size_mid 0.08
_exptl_crystal_size_min 0.02
_refine_diff_density_max 0.519
_refine_diff_density_min -0.660
_refine_diff_density_rms 0.077
_refine_ls_extinction_method none
_refine_ls_goodness_of_fit_ref 1.211
_refine_ls_hydrogen_treatment constr
_refine_ls_matrix_type full
_refine_ls_number_parameters 352
_refine_ls_number_reflns 6417
_refine_ls_number_restraints 0
_refine_ls_restrained_S_all 1.211
_refine_ls_R_factor_all 0.1845
_refine_ls_R_factor_gt 0.0964
_refine_ls_shift/su_max 0.001
_refine_ls_shift/su_mean 0.000
_refine_ls_structure_factor_coef Fsqd
_refine_ls_weighting_details 'calc w=1/[\s^2^(Fo^2^)+(0.0315P)^2^+0.0000P] where P=(Fo^2^+2Fc^2^)/3'
_refine_ls_weighting_scheme calc
_refine_ls_wR_factor_gt 0.1305
_refine_ls_wR_factor_ref 0.1584
_reflns_number_gt 4000
_reflns_number_total 6417
_reflns_threshold_expression >2sigma(I)
_cod_data_source_file b719688a.txt
_cod_data_source_block cvd81
_cod_original_cell_volume 7295.9(11)
_cod_original_sg_symbol_H-M Pbca
_cod_database_code 7003793

loop_
_symmetry_equiv_pos_as_xyz
'x, y, z'
'-x+1/2, -y, z+1/2'
'-x, y+1/2, -z+1/2'
'x+1/2, -y+1/2, -z'
'-x, -y, -z'
'x-1/2, y, -z-1/2'
'x, -y-1/2, z-1/2'
'-x-1/2, y-1/2, z'

loop_
_atom_site_label
_atom_site_type_symbol
_atom_site_fract_x
_atom_site_fract_y
_atom_site_fract_z
_atom_site_U_iso_or_equiv
_atom_site_adp_type
_atom_site_occupancy
_atom_site_symmetry_multiplicity
_atom_site_calc_flag
_atom_site_refinement_flags
_atom_site_disorder_assembly
_atom_site_disorder_group
Nb1 Nb 0.02353(5) 0.17453(3) 0.122858(17) 0.02311(19) Uani 1 1 d . . .
N5 N 0.1167(5) 0.2639(3) 0.13697(15) 0.0261(16) Uani 1 1 d . . .
N6 N -0.0998(5) 0.2233(3) 0.10681(15) 0.0276(15) Uani 1 1 d . . .
N3 N -0.0698(5) 0.0641(3) 0.12914(15) 0.0288(15) Uani 1 1 d . . .
C13 C -0.1517(7) 0.2157(5) 0.2177(2) 0.051(3) Uani 1 1 d . . .
H11A H -0.2215 0.1913 0.2077 0.076 Uiso 1 1 calc R . .
H11B H -0.1320 0.2573 0.2011 0.076 Uiso 1 1 calc R . .
H11C H -0.1667 0.2333 0.2438 0.076 Uiso 1 1 calc R . .
N4 N -0.0261(5) 0.1327(3) 0.17980(14) 0.0253(14) Uani 1 1 d . . .
C8 C -0.0081(9) -0.0359(5) 0.0871(3) 0.076(4) Uani 1 1 d . . .
H12A H 0.0564 -0.0468 0.1046 0.114 Uiso 1 1 calc R . .
H12B H 0.0182 -0.0014 0.0674 0.114 Uiso 1 1 calc R . .
H12C H -0.0345 -0.0813 0.0748 0.114 Uiso 1 1 calc R . .
C12 C -0.0775(7) -0.0156(4) 0.2208(2) 0.043(2) Uani 1 1 d . . .
H13A H -0.1175 -0.0071 0.2456 0.052 Uiso 1 1 calc R . .
H13B H 0.0016 0.0056 0.2229 0.052 Uiso 1 1 calc R . .
N7 N -0.1402(6) 0.0232(3) 0.19104(16) 0.0300(16) Uani 1 1 d . . .
C2 C -0.0799(6) 0.0720(4) 0.1673(2) 0.0229(18) Uani 1 1 d . . .
C9 C -0.1074(7) -0.0025(4) 0.1094(2) 0.037(2) Uani 1 1 d . . .
H15A H -0.1344 -0.0386 0.1291 0.045 Uiso 1 1 calc R . .
C14 C -0.0507(6) 0.1617(4) 0.21826(18) 0.0263(19) Uani 1 1 d . . .
H16A H -0.0720 0.1199 0.2354 0.032 Uiso 1 1 calc R . .
N8 N 0.2782(5) 0.0669(3) 0.06144(15) 0.0243(15) Uani 1 1 d . . .
C23 C 0.1313(7) 0.2541(4) 0.0339(2) 0.038(2) Uani 1 1 d . . .
H21A H 0.2045 0.2635 0.0476 0.056 Uiso 1 1 calc R . .
H21B H 0.0668 0.2772 0.0478 0.056 Uiso 1 1 calc R . .
H21C H 0.1360 0.2745 0.0079 0.056 Uiso 1 1 calc R . .
N1 N 0.1061(5) 0.1402(3) 0.07034(14) 0.0206(14) Uani 1 1 d . . .
C6 C 0.3705(8) 0.0892(5) 0.1677(2) 0.062(3) Uani 1 1 d . . .
H22A H 0.4193 0.1172 0.1499 0.092 Uiso 1 1 calc R . .
H22B H 0.4182 0.0523 0.1808 0.092 Uiso 1 1 calc R . .
H22C H 0.3365 0.1225 0.1867 0.092 Uiso 1 1 calc R . .
N2 N 0.2009(5) 0.1039(3) 0.12327(16) 0.0290(15) Uani 1 1 d . . .
C24 C -0.0001(6) 0.1541(4) 0.01016(19) 0.034(2) Uani 1 1 d . . .
H24B H -0.0105 0.1008 0.0092 0.051 Uiso 1 1 calc R . .
H24C H 0.0049 0.1734 -0.0160 0.051 Uiso 1 1 calc R . .
H24D H -0.0665 0.1764 0.0234 0.051 Uiso 1 1 calc R . .
C5 C 0.2720(7) 0.0508(4) 0.1451(2) 0.035(2) Uani 1 1 d . . .
H24A H 0.3083 0.0159 0.1265 0.043 Uiso 1 1 calc R . .
C26 C 0.2709(7) -0.0585(4) 0.0337(2) 0.039(2) Uani 1 1 d . . .
H25A H 0.2417 -0.0862 0.0115 0.058 Uiso 1 1 calc R . .
H25B H 0.2361 -0.0779 0.0573 0.058 Uiso 1 1 calc R . .
H25C H 0.3558 -0.0631 0.0350 0.058 Uiso 1 1 calc R . .
C4 C 0.4020(7) 0.0731(5) 0.0673(2) 0.041(2) Uani 1 1 d . . .
H26A H 0.4343 0.0239 0.0727 0.050 Uiso 1 1 calc R . .
H26B H 0.4166 0.1043 0.0901 0.050 Uiso 1 1 calc R . .
C1 C 0.1986(6) 0.1027(4) 0.0850(2) 0.0219(17) Uani 1 1 d . . .
C22 C 0.1106(6) 0.1719(4) 0.03157(18) 0.0277(18) Uani 1 1 d . . .
H28A H 0.1775 0.1492 0.0175 0.033 Uiso 1 1 calc R . .
C3 C 0.2380(6) 0.0225(4) 0.0292(2) 0.0291(19) Uani 1 1 d . . .
H29A H 0.2725 0.0416 0.0051 0.035 Uiso 1 1 calc R . .
H29B H 0.1523 0.0267 0.0271 0.035 Uiso 1 1 calc R . .
C29 C 0.0352(7) 0.3798(4) 0.1647(2) 0.045(2) Uani 1 1 d . . .
H31A H 0.0140 0.4300 0.1577 0.067 Uiso 1 1 calc R . .
H31B H 0.0949 0.3810 0.1849 0.067 Uiso 1 1 calc R . .
H31C H -0.0338 0.3540 0.1743 0.067 Uiso 1 1 calc R . .
C30 C 0.3327(7) 0.2745(5) 0.1286(3) 0.057(3) Uani 1 1 d . . .
H32A H 0.4060 0.2717 0.1429 0.085 Uiso 1 1 calc R . .
H32B H 0.3255 0.3231 0.1168 0.085 Uiso 1 1 calc R . .
H32C H 0.3321 0.2370 0.1084 0.085 Uiso 1 1 calc R . .
C16 C 0.2299(7) 0.2617(4) 0.1560(2) 0.040(2) Uani 1 1 d . . .
H33A H 0.2395 0.2134 0.1686 0.048 Uiso 1 1 calc R . .
H33B H 0.2316 0.2995 0.1764 0.048 Uiso 1 1 calc R . .
C17 C 0.0828(7) 0.3402(4) 0.1297(2) 0.038(2) Uani 1 1 d . . .
H17D H 0.0228 0.3409 0.1093 0.046 Uiso 1 1 calc R . .
H17E H 0.1514 0.3673 0.1200 0.046 Uiso 1 1 calc R . .
C21 C -0.2569(7) 0.3063(5) 0.1264(2) 0.062(3) Uani 1 1 d . . .
H41A H -0.2711 0.2759 0.1492 0.093 Uiso 1 1 calc R . .
H41B H -0.3302 0.3287 0.1181 0.093 Uiso 1 1 calc R . .
H41C H -0.2006 0.3448 0.1328 0.093 Uiso 1 1 calc R . .
C18 C -0.2083(7) 0.2586(5) 0.0941(2) 0.040(2) Uani 1 1 d . . .
C15 C 0.0561(6) 0.1979(4) 0.2341(2) 0.038(2) Uani 1 1 d . . .
H11D H 0.1203 0.1625 0.2347 0.057 Uiso 1 1 calc R . .
H11E H 0.0404 0.2152 0.2602 0.057 Uiso 1 1 calc R . .
H11F H 0.0775 0.2395 0.2178 0.057 Uiso 1 1 calc R . .
C7 C 0.1984(8) 0.0078(5) 0.1725(2) 0.068(3) Uani 1 1 d . . .
H21D H 0.1366 -0.0173 0.1582 0.102 Uiso 1 1 calc R . .
H21E H 0.1636 0.0410 0.1914 0.102 Uiso 1 1 calc R . .
H21F H 0.2469 -0.0285 0.1857 0.102 Uiso 1 1 calc R . .
C25 C 0.4642(8) 0.1051(6) 0.0335(2) 0.078(3) Uani 1 1 d . . .
H21G H 0.5476 0.1084 0.0391 0.117 Uiso 1 1 calc R . .
H21H H 0.4335 0.1542 0.0282 0.117 Uiso 1 1 calc R . .
H21I H 0.4521 0.0737 0.0110 0.117 Uiso 1 1 calc R . .
C20 C -0.1864(8) 0.3078(5) 0.0586(2) 0.072(3) Uani 1 1 d . . .
H44A H -0.1577 0.2776 0.0373 0.107 Uiso 1 1 calc R . .
H44B H -0.1283 0.3452 0.0650 0.107 Uiso 1 1 calc R . .
H44C H -0.2593 0.3316 0.0510 0.107 Uiso 1 1 calc R . .
C10 C -0.2054(10) 0.0121(5) 0.0820(3) 0.080(4) Uani 1 1 d . . .
H12D H -0.2718 0.0325 0.0961 0.121 Uiso 1 1 calc R . .
H12E H -0.2288 -0.0338 0.0697 0.121 Uiso 1 1 calc R . .
H12F H -0.1799 0.0471 0.0624 0.121 Uiso 1 1 calc R . .
C11 C -0.2601(9) 0.0067(7) 0.1847(3) 0.090(4) Uani 1 1 d . . .
H19A H -0.2912 0.0425 0.1659 0.108 Uiso 1 1 calc R . .
H19B H -0.2652 -0.0424 0.1727 0.108 Uiso 1 1 calc R . .
C19 C -0.2958(8) 0.2014(5) 0.0831(3) 0.081(4) Uani 1 1 d . . .
H43A H -0.2652 0.1721 0.0618 0.122 Uiso 1 1 calc R . .
H43B H -0.3684 0.2253 0.0751 0.122 Uiso 1 1 calc R . .
H43C H -0.3112 0.1696 0.1052 0.122 Uiso 1 1 calc R . .
C27 C -0.0662(10) -0.0973(5) 0.2147(3) 0.079(4) Uani 1 1 d . . .
H18A H -0.0236 -0.1190 0.2362 0.119 Uiso 1 1 calc R . .
H18B H -0.0238 -0.1066 0.1907 0.119 Uiso 1 1 calc R . .
H18C H -0.1440 -0.1193 0.2130 0.119 Uiso 1 1 calc R . .
C28 C -0.3330(9) 0.0074(7) 0.2174(3) 0.097(4) Uani 1 1 d . . .
H17A H -0.4124 -0.0062 0.2099 0.146 Uiso 1 1 calc R . .
H17B H -0.3335 0.0566 0.2287 0.146 Uiso 1 1 calc R . .
H17C H -0.3036 -0.0277 0.2364 0.146 Uiso 1 1 calc R . .

loop_
_atom_site_aniso_label
_atom_site_aniso_U_11
_atom_site_aniso_U_22
_atom_site_aniso_U_33
_atom_site_aniso_U_23
_atom_site_aniso_U_13
_atom_site_aniso_U_12
Nb1 0.0322(4) 0.0187(3) 0.0184(3) -0.0016(4) -0.0004(4) 0.0004(4)
N5 0.025(4) 0.021(4) 0.032(4) -0.003(3) -0.001(3) 0.000(3)
N6 0.027(4) 0.030(4) 0.025(4) -0.005(3) 0.006(3) 0.004(3)
N3 0.049(4) 0.026(4) 0.012(3) -0.006(3) 0.007(3) -0.006(3)
C13 0.042(6) 0.074(7) 0.036(5) -0.011(5) 0.018(4) 0.004(5)
N4 0.038(4) 0.023(4) 0.014(3) -0.004(3) -0.005(3) -0.013(3)
C8 0.106(9) 0.044(6) 0.078(7) -0.042(5) 0.056(7) -0.029(6)
C12 0.057(6) 0.041(6) 0.031(5) 0.002(4) 0.005(4) -0.008(5)
N7 0.039(4) 0.031(4) 0.020(4) 0.004(3) 0.002(3) -0.014(3)
C2 0.021(4) 0.019(4) 0.029(5) 0.008(4) 0.000(4) -0.002(3)
C9 0.068(6) 0.018(5) 0.025(5) -0.001(4) 0.014(4) -0.006(4)
C14 0.033(5) 0.025(5) 0.021(4) -0.006(3) 0.006(3) -0.010(4)
N8 0.024(4) 0.029(4) 0.021(3) -0.003(3) -0.004(3) 0.005(3)
C23 0.053(6) 0.034(6) 0.026(5) 0.007(4) 0.004(4) -0.005(4)
N1 0.033(4) 0.016(3) 0.012(3) 0.002(3) 0.003(3) -0.004(3)
C6 0.082(8) 0.054(7) 0.048(6) -0.007(5) -0.034(5) 0.034(6)
N2 0.045(4) 0.030(4) 0.012(3) 0.000(3) -0.003(3) 0.006(3)
C24 0.039(6) 0.037(5) 0.026(4) 0.003(3) -0.007(4) -0.002(4)
C5 0.044(6) 0.039(6) 0.023(5) 0.003(4) 0.003(4) 0.021(4)
C26 0.041(6) 0.030(5) 0.045(5) -0.009(4) 0.001(4) 0.007(4)
C4 0.038(6) 0.040(6) 0.046(6) -0.012(4) 0.002(5) -0.004(4)
C1 0.027(5) 0.014(4) 0.025(5) -0.001(3) 0.002(4) -0.004(3)
C22 0.034(5) 0.032(5) 0.017(4) 0.009(4) 0.004(3) -0.003(4)
C3 0.028(5) 0.040(5) 0.019(4) -0.003(4) -0.001(4) -0.004(4)
C29 0.055(6) 0.025(5) 0.054(5) -0.011(4) 0.005(5) -0.006(4)
C30 0.046(6) 0.056(6) 0.068(7) 0.007(6) -0.005(6) -0.016(5)
C16 0.056(7) 0.020(5) 0.044(6) -0.010(4) -0.006(5) -0.003(4)
C17 0.049(5) 0.015(5) 0.050(6) -0.002(4) 0.013(4) -0.008(4)
C21 0.063(6) 0.070(8) 0.052(6) -0.009(6) -0.006(5) 0.039(5)
C18 0.032(6) 0.041(6) 0.046(6) -0.006(4) -0.003(4) 0.008(4)
C15 0.035(5) 0.043(6) 0.035(5) -0.009(4) -0.007(4) 0.002(4)
C7 0.086(8) 0.075(8) 0.044(6) 0.029(6) 0.028(6) 0.044(6)
C25 0.055(7) 0.128(10) 0.051(6) 0.005(6) 0.008(6) -0.043(7)
C20 0.082(8) 0.086(9) 0.047(6) 0.021(6) -0.008(5) 0.042(6)
C10 0.144(11) 0.036(7) 0.061(7) -0.016(5) -0.047(7) -0.003(7)
C11 0.065(8) 0.141(13) 0.063(8) 0.018(7) 0.024(6) -0.045(8)
C19 0.057(7) 0.055(8) 0.132(10) -0.023(7) -0.044(7) 0.016(6)
C27 0.137(11) 0.042(7) 0.058(7) 0.007(5) -0.004(6) -0.007(7)
C28 0.076(9) 0.153(13) 0.063(8) -0.024(8) 0.005(7) 0.002(8)

loop_
_atom_type_symbol
_atom_type_description
_atom_type_scat_dispersion_real
_atom_type_scat_dispersion_imag
_atom_type_scat_source
C C 0.0033 0.0016 'International Tables Vol C Tables 4.2.6.8 and 6.1.1.4'
H H 0.0000 0.0000 'International Tables Vol C Tables 4.2.6.8 and 6.1.1.4'
N N 0.0061 0.0033 'International Tables Vol C Tables 4.2.6.8 and 6.1.1.4'
Nb Nb -2.0727 0.6215 'International Tables Vol C Tables 4.2.6.8 and 6.1.1.4'

loop_
_geom_angle_atom_site_label_1
_geom_angle_atom_site_label_2
_geom_angle_atom_site_label_3
_geom_angle
_geom_angle_site_symmetry_1
_geom_angle_site_symmetry_3
_geom_angle_publ_flag
N6 Nb1 N5 95.4(3) . . ?
N6 Nb1 N1 103.4(2) . . ?
N5 Nb1 N1 102.1(2) . . ?
N6 Nb1 N4 104.6(2) . . ?
N5 Nb1 N4 101.5(2) . . ?
N1 Nb1 N4 141.2(2) . . ?
N6 Nb1 N3 95.7(2) . . ?
N5 Nb1 N3 159.7(2) . . ?
N1 Nb1 N3 91.8(2) . . ?
N4 Nb1 N3 59.20(19) . . ?
N6 Nb1 N2 161.9(2) . . ?
N5 Nb1 N2 89.0(2) . . ?
N1 Nb1 N2 58.5(2) . . ?
N4 Nb1 N2 91.6(2) . . ?
N3 Nb1 N2 85.6(2) . . ?
C16 N5 C17 109.9(6) . . ?
C16 N5 Nb1 124.2(5) . . ?
C17 N5 Nb1 125.8(5) . . ?
C18 N6 Nb1 175.3(6) . . ?
C2 N3 C9 121.9(6) . . ?
C2 N3 Nb1 92.3(4) . . ?
C9 N3 Nb1 145.5(4) . . ?
C14 C13 H11A 109.5 . . ?
C14 C13 H11B 109.5 . . ?
H11A C13 H11B 109.5 . . ?
C14 C13 H11C 109.5 . . ?
H11A C13 H11C 109.5 . . ?
H11B C13 H11C 109.5 . . ?
C2 N4 C14 120.4(6) . . ?
C2 N4 Nb1 96.5(4) . . ?
C14 N4 Nb1 138.3(4) . . ?
C9 C8 H12A 109.5 . . ?
C9 C8 H12B 109.5 . . ?
H12A C8 H12B 109.5 . . ?
C9 C8 H12C 109.5 . . ?
H12A C8 H12C 109.5 . . ?
H12B C8 H12C 109.5 . . ?
N7 C12 C27 115.0(7) . . ?
N7 C12 H13A 108.5 . . ?
C27 C12 H13A 108.5 . . ?
N7 C12 H13B 108.5 . . ?
C27 C12 H13B 108.5 . . ?
H13A C12 H13B 107.5 . . ?
C2 N7 C11 121.3(7) . . ?
C2 N7 C12 119.3(6) . . ?
C11 N7 C12 119.3(7) . . ?
N3 C2 N4 111.8(6) . . ?
N3 C2 N7 124.1(6) . . ?
N4 C2 N7 124.2(6) . . ?
N3 C9 C10 111.9(7) . . ?
N3 C9 C8 110.9(7) . . ?
C10 C9 C8 108.2(7) . . ?
N3 C9 H15A 108.6 . . ?
C10 C9 H15A 108.6 . . ?
C8 C9 H15A 108.6 . . ?
N4 C14 C15 109.7(5) . . ?
N4 C14 C13 111.6(6) . . ?
C15 C14 C13 110.1(6) . . ?
N4 C14 H16A 108.5 . . ?
C15 C14 H16A 108.5 . . ?
C13 C14 H16A 108.5 . . ?
C1 N8 C4 121.9(6) . . ?
C1 N8 C3 120.4(6) . . ?
C4 N8 C3 117.7(6) . . ?
C22 C23 H21A 109.5 . . ?
C22 C23 H21B 109.5 . . ?
H21A C23 H21B 109.5 . . ?
C22 C23 H21C 109.5 . . ?
H21A C23 H21C 109.5 . . ?
H21B C23 H21C 109.5 . . ?
C1 N1 C22 120.9(6) . . ?
C1 N1 Nb1 99.9(4) . . ?
C22 N1 Nb1 133.0(5) . . ?
C5 C6 H22A 109.5 . . ?
C5 C6 H22B 109.5 . . ?
H22A C6 H22B 109.5 . . ?
C5 C6 H22C 109.5 . . ?
H22A C6 H22C 109.5 . . ?
H22B C6 H22C 109.5 . . ?
C1 N2 C5 121.0(6) . . ?
C1 N2 Nb1 89.2(4) . . ?
C5 N2 Nb1 145.1(4) . . ?
C22 C24 H24B 109.5 . . ?
C22 C24 H24C 109.5 . . ?
H24B C24 H24C 109.5 . . ?
C22 C24 H24D 109.5 . . ?
H24B C24 H24D 109.5 . . ?
H24C C24 H24D 109.5 . . ?
N2 C5 C7 111.1(6) . . ?
N2 C5 C6 111.6(6) . . ?
C7 C5 C6 109.2(7) . . ?
N2 C5 H24A 108.3 . . ?
C7 C5 H24A 108.3 . . ?
C6 C5 H24A 108.3 . . ?
C3 C26 H25A 109.5 . . ?
C3 C26 H25B 109.5 . . ?
H25A C26 H25B 109.5 . . ?
C3 C26 H25C 109.5 . . ?
H25A C26 H25C 109.5 . . ?
H25B C26 H25C 109.5 . . ?
N8 C4 C25 113.0(7) . . ?
N8 C4 H26A 109.0 . . ?
C25 C4 H26A 109.0 . . ?
N8 C4 H26B 109.0 . . ?
C25 C4 H26B 109.0 . . ?
H26A C4 H26B 107.8 . . ?
N2 C1 N1 112.4(6) . . ?
N2 C1 N8 125.7(7) . . ?
N1 C1 N8 121.9(6) . . ?
N1 C22 C24 109.8(6) . . ?
N1 C22 C23 110.1(6) . . ?
C24 C22 C23 111.7(6) . . ?
N1 C22 H28A 108.4 . . ?
C24 C22 H28A 108.4 . . ?
C23 C22 H28A 108.4 . . ?
N8 C3 C26 112.3(6) . . ?
N8 C3 H29A 109.1 . . ?
C26 C3 H29A 109.1 . . ?
N8 C3 H29B 109.1 . . ?
C26 C3 H29B 109.1 . . ?
H29A C3 H29B 107.9 . . ?
C17 C29 H31A 109.5 . . ?
C17 C29 H31B 109.5 . . ?
H31A C29 H31B 109.5 . . ?
C17 C29 H31C 109.5 . . ?
H31A C29 H31C 109.5 . . ?
H31B C29 H31C 109.5 . . ?
C16 C30 H32A 109.5 . . ?
C16 C30 H32B 109.5 . . ?
H32A C30 H32B 109.5 . . ?
C16 C30 H32C 109.5 . . ?
H32A C30 H32C 109.5 . . ?
H32B C30 H32C 109.5 . . ?
N5 C16 C30 113.3(7) . . ?
N5 C16 H33A 108.9 . . ?
C30 C16 H33A 108.9 . . ?
N5 C16 H33B 108.9 . . ?
C30 C16 H33B 108.9 . . ?
H33A C16 H33B 107.7 . . ?
N5 C17 C29 114.1(6) . . ?
N5 C17 H17D 108.7 . . ?
C29 C17 H17D 108.7 . . ?
N5 C17 H17E 108.7 . . ?
C29 C17 H17E 108.7 . . ?
H17D C17 H17E 107.6 . . ?
C18 C21 H41A 109.5 . . ?
C18 C21 H41B 109.5 . . ?
H41A C21 H41B 109.5 . . ?
C18 C21 H41C 109.5 . . ?
H41A C21 H41C 109.5 . . ?
H41B C21 H41C 109.5 . . ?
N6 C18 C19 109.8(7) . . ?
N6 C18 C21 109.7(6) . . ?
C19 C18 C21 109.9(7) . . ?
N6 C18 C20 110.9(7) . . ?
C19 C18 C20 108.0(8) . . ?
C21 C18 C20 108.5(7) . . ?
C14 C15 H11D 109.5 . . ?
C14 C15 H11E 109.5 . . ?
H11D C15 H11E 109.5 . . ?
C14 C15 H11F 109.5 . . ?
H11D C15 H11F 109.5 . . ?
H11E C15 H11F 109.5 . . ?
C5 C7 H21D 109.5 . . ?
C5 C7 H21E 109.5 . . ?
H21D C7 H21E 109.5 . . ?
C5 C7 H21F 109.5 . . ?
H21D C7 H21F 109.5 . . ?
H21E C7 H21F 109.5 . . ?
C4 C25 H21G 109.5 . . ?
C4 C25 H21H 109.5 . . ?
H21G C25 H21H 109.5 . . ?
C4 C25 H21I 109.5 . . ?
H21G C25 H21I 109.5 . . ?
H21H C25 H21I 109.5 . . ?
C18 C20 H44A 109.5 . . ?
C18 C20 H44B 109.5 . . ?
H44A C20 H44B 109.5 . . ?
C18 C20 H44C 109.5 . . ?
H44A C20 H44C 109.5 . . ?
H44B C20 H44C 109.5 . . ?
C9 C10 H12D 109.5 . . ?
C9 C10 H12E 109.5 . . ?
H12D C10 H12E 109.5 . . ?
C9 C10 H12F 109.5 . . ?
H12D C10 H12F 109.5 . . ?
H12E C10 H12F 109.5 . . ?
C28 C11 N7 116.3(9) . . ?
C28 C11 H19A 108.2 . . ?
N7 C11 H19A 108.2 . . ?
C28 C11 H19B 108.2 . . ?
N7 C11 H19B 108.2 . . ?
H19A C11 H19B 107.4 . . ?
C18 C19 H43A 109.5 . . ?
C18 C19 H43B 109.5 . . ?
H43A C19 H43B 109.5 . . ?
C18 C19 H43C 109.5 . . ?
H43A C19 H43C 109.5 . . ?
H43B C19 H43C 109.5 . . ?
C12 C27 H18A 109.5 . . ?
C12 C27 H18B 109.5 . . ?
H18A C27 H18B 109.5 . . ?
C12 C27 H18C 109.5 . . ?
H18A C27 H18C 109.5 . . ?
H18B C27 H18C 109.5 . . ?
C11 C28 H17A 109.5 . . ?
C11 C28 H17B 109.5 . . ?
H17A C28 H17B 109.5 . . ?
C11 C28 H17C 109.5 . . ?
H17A C28 H17C 109.5 . . ?
H17B C28 H17C 109.5 . . ?

loop_
_geom_bond_atom_site_label_1
_geom_bond_atom_site_label_2
_geom_bond_distance
_geom_bond_site_symmetry_2
_geom_bond_publ_flag
Nb1 N6 1.764(6) . ?
Nb1 N5 2.012(6) . ?
Nb1 N1 2.153(5) . ?
Nb1 N4 2.199(5) . ?
Nb1 N3 2.293(6) . ?
Nb1 N2 2.411(6) . ?
N5 C16 1.460(9) . ?
N5 C17 1.468(8) . ?
N6 C18 1.471(9) . ?
N3 C2 1.340(8) . ?
N3 C9 1.460(9) . ?
C13 C14 1.522(10) . ?
C13 H11A 0.9800 . ?
C13 H11B 0.9800 . ?
C13 H11C 0.9800 . ?
N4 C2 1.342(8) . ?
N4 C14 1.467(8) . ?
C8 C9 1.508(10) . ?
C8 H12A 0.9800 . ?
C8 H12B 0.9800 . ?
C8 H12C 0.9800 . ?
C12 N7 1.446(9) . ?
C12 C27 1.513(11) . ?
C12 H13A 0.9900 . ?
C12 H13B 0.9900 . ?
N7 C2 1.399(8) . ?
N7 C11 1.427(10) . ?
C9 C10 1.499(11) . ?
C9 H15A 1.0000 . ?
C14 C15 1.498(9) . ?
C14 H16A 1.0000 . ?
N8 C1 1.390(8) . ?
N8 C4 1.440(8) . ?
N8 C3 1.460(8) . ?
C23 C22 1.522(10) . ?
C23 H21A 0.9800 . ?
C23 H21B 0.9800 . ?
C23 H21C 0.9800 . ?
N1 C1 1.363(8) . ?
N1 C22 1.469(8) . ?
C6 C5 1.545(11) . ?
C6 H22A 0.9800 . ?
C6 H22B 0.9800 . ?
C6 H22C 0.9800 . ?
N2 C1 1.334(8) . ?
N2 C5 1.478(8) . ?
C24 C22 1.509(9) . ?
C24 H24B 0.9800 . ?
C24 H24C 0.9800 . ?
C24 H24D 0.9800 . ?
C5 C7 1.494(11) . ?
C5 H24A 1.0000 . ?
C26 C3 1.533(10) . ?
C26 H25A 0.9800 . ?
C26 H25B 0.9800 . ?
C26 H25C 0.9800 . ?
C4 C25 1.495(10) . ?
C4 H26A 0.9900 . ?
C4 H26B 0.9900 . ?
C22 H28A 1.0000 . ?
C3 H29A 0.9900 . ?
C3 H29B 0.9900 . ?
C29 C17 1.519(9) . ?
C29 H31A 0.9800 . ?
C29 H31B 0.9800 . ?
C29 H31C 0.9800 . ?
C30 C16 1.537(10) . ?
C30 H32A 0.9800 . ?
C30 H32B 0.9800 . ?
C30 H32C 0.9800 . ?
C16 H33A 0.9900 . ?
C16 H33B 0.9900 . ?
C17 H17D 0.9900 . ?
C17 H17E 0.9900 . ?
C21 C18 1.527(10) . ?
C21 H41A 0.9800 . ?
C21 H41B 0.9800 . ?
C21 H41C 0.9800 . ?
C18 C19 1.499(11) . ?
C18 C20 1.547(11) . ?
C15 H11D 0.9800 . ?
C15 H11E 0.9800 . ?
C15 H11F 0.9800 . ?
C7 H21D 0.9800 . ?
C7 H21E 0.9800 . ?
C7 H21F 0.9800 . ?
C25 H21G 0.9800 . ?
C25 H21H 0.9800 . ?
C25 H21I 0.9800 . ?
C20 H44A 0.9800 . ?
C20 H44B 0.9800 . ?
C20 H44C 0.9800 . ?
C10 H12D 0.9800 . ?
C10 H12E 0.9800 . ?
C10 H12F 0.9800 . ?
C11 C28 1.415(12) . ?
C11 H19A 0.9900 . ?
C11 H19B 0.9900 . ?
C19 H43A 0.9800 . ?
C19 H43B 0.9800 . ?
C19 H43C 0.9800 . ?
C27 H18A 0.9800 . ?
C27 H18B 0.9800 . ?
C27 H18C 0.9800 . ?
C28 H17A 0.9800 . ?
C28 H17B 0.9800 . ?
C28 H17C 0.9800 . ?

loop_
_geom_torsion_atom_site_label_1
_geom_torsion_atom_site_label_2
_geom_torsion_atom_site_label_3
_geom_torsion_atom_site_label_4
_geom_torsion
_geom_torsion_site_symmetry_1
_geom_torsion_site_symmetry_2
_geom_torsion_site_symmetry_3
_geom_torsion_site_symmetry_4
_geom_torsion_publ_flag
N6 Nb1 N5 C16 174.4(5) . . . . ?
N1 Nb1 N5 C16 -80.7(6) . . . . ?
N4 Nb1 N5 C16 68.2(6) . . . . ?
N3 Nb1 N5 C16 51.4(9) . . . . ?
N2 Nb1 N5 C16 -23.2(6) . . . . ?
N6 Nb1 N5 C17 -6.0(6) . . . . ?
N1 Nb1 N5 C17 99.0(5) . . . . ?
N4 Nb1 N5 C17 -112.1(5) . . . . ?
N3 Nb1 N5 C17 -128.9(7) . . . . ?
N2 Nb1 N5 C17 156.4(5) . . . . ?
N5 Nb1 N6 C18 -156(6) . . . . ?
N1 Nb1 N6 C18 100(6) . . . . ?
N4 Nb1 N6 C18 -52(6) . . . . ?
N3 Nb1 N6 C18 7(6) . . . . ?
N2 Nb1 N6 C18 101(6) . . . . ?
N6 Nb1 N3 C2 -100.8(4) . . . . ?
N5 Nb1 N3 C2 22.1(8) . . . . ?
N1 Nb1 N3 C2 155.5(4) . . . . ?
N4 Nb1 N3 C2 2.9(4) . . . . ?
N2 Nb1 N3 C2 97.3(4) . . . . ?
N6 Nb1 N3 C9 85.2(9) . . . . ?
N5 Nb1 N3 C9 -151.8(8) . . . . ?
N1 Nb1 N3 C9 -18.4(9) . . . . ?
N4 Nb1 N3 C9 -171.1(9) . . . . ?
N2 Nb1 N3 C9 -76.6(9) . . . . ?
N6 Nb1 N4 C2 85.0(5) . . . . ?
N5 Nb1 N4 C2 -176.2(4) . . . . ?
N1 Nb1 N4 C2 -49.9(6) . . . . ?
N3 Nb1 N4 C2 -2.9(4) . . . . ?
N2 Nb1 N4 C2 -86.9(4) . . . . ?
N6 Nb1 N4 C14 -68.4(7) . . . . ?
N5 Nb1 N4 C14 30.4(7) . . . . ?
N1 Nb1 N4 C14 156.7(6) . . . . ?
N3 Nb1 N4 C14 -156.3(8) . . . . ?
N2 Nb1 N4 C14 119.8(7) . . . . ?
C27 C12 N7 C2 -111.9(9) . . . . ?
C27 C12 N7 C11 63.4(11) . . . . ?
C9 N3 C2 N4 171.6(6) . . . . ?
Nb1 N3 C2 N4 -4.3(6) . . . . ?
C9 N3 C2 N7 -9.0(11) . . . . ?
Nb1 N3 C2 N7 175.0(6) . . . . ?
C14 N4 C2 N3 164.4(6) . . . . ?
Nb1 N4 C2 N3 4.6(6) . . . . ?
C14 N4 C2 N7 -15.0(10) . . . . ?
Nb1 N4 C2 N7 -174.8(6) . . . . ?
C11 N7 C2 N3 -57.1(11) . . . . ?
C12 N7 C2 N3 118.1(8) . . . . ?
C11 N7 C2 N4 122.2(9) . . . . ?
C12 N7 C2 N4 -62.6(10) . . . . ?
C2 N3 C9 C10 116.3(8) . . . . ?
Nb1 N3 C9 C10 -70.8(11) . . . . ?
C2 N3 C9 C8 -122.8(8) . . . . ?
Nb1 N3 C9 C8 50.0(12) . . . . ?
C2 N4 C14 C15 148.2(7) . . . . ?
Nb1 N4 C14 C15 -62.9(9) . . . . ?
C2 N4 C14 C13 -89.5(8) . . . . ?
Nb1 N4 C14 C13 59.4(9) . . . . ?
N6 Nb1 N1 C1 -179.4(4) . . . . ?
N5 Nb1 N1 C1 82.0(4) . . . . ?
N4 Nb1 N1 C1 -44.2(6) . . . . ?
N3 Nb1 N1 C1 -83.1(4) . . . . ?
N2 Nb1 N1 C1 0.7(4) . . . . ?
N6 Nb1 N1 C22 29.6(6) . . . . ?
N5 Nb1 N1 C22 -69.0(6) . . . . ?
N4 Nb1 N1 C22 164.8(5) . . . . ?
N3 Nb1 N1 C22 125.9(6) . . . . ?
N2 Nb1 N1 C22 -150.3(6) . . . . ?
N6 Nb1 N2 C1 -0.8(10) . . . . ?
N5 Nb1 N2 C1 -105.5(4) . . . . ?
N1 Nb1 N2 C1 -0.7(4) . . . . ?
N4 Nb1 N2 C1 153.0(4) . . . . ?
N3 Nb1 N2 C1 94.1(4) . . . . ?
N6 Nb1 N2 C5 -152.6(9) . . . . ?
N5 Nb1 N2 C5 102.7(8) . . . . ?
N1 Nb1 N2 C5 -152.5(9) . . . . ?
N4 Nb1 N2 C5 1.2(8) . . . . ?
N3 Nb1 N2 C5 -57.7(8) . . . . ?
C1 N2 C5 C7 -122.7(8) . . . . ?
Nb1 N2 C5 C7 23.9(12) . . . . ?
C1 N2 C5 C6 115.2(7) . . . . ?
Nb1 N2 C5 C6 -98.2(9) . . . . ?
C1 N8 C4 C25 -119.8(8) . . . . ?
C3 N8 C4 C25 59.1(9) . . . . ?
C5 N2 C1 N1 162.6(6) . . . . ?
Nb1 N2 C1 N1 1.0(6) . . . . ?
C5 N2 C1 N8 -16.2(11) . . . . ?
Nb1 N2 C1 N8 -177.8(6) . . . . ?
C22 N1 C1 N2 154.5(6) . . . . ?
Nb1 N1 C1 N2 -1.1(6) . . . . ?
C22 N1 C1 N8 -26.7(10) . . . . ?
Nb1 N1 C1 N8 177.7(5) . . . . ?
C4 N8 C1 N2 -47.0(10) . . . . ?
C3 N8 C1 N2 134.2(7) . . . . ?
C4 N8 C1 N1 134.3(7) . . . . ?
C3 N8 C1 N1 -44.5(10) . . . . ?
C1 N1 C22 C24 133.8(6) . . . . ?
Nb1 N1 C22 C24 -80.0(8) . . . . ?
C1 N1 C22 C23 -102.7(8) . . . . ?
Nb1 N1 C22 C23 43.5(8) . . . . ?
C1 N8 C3 C26 -117.0(7) . . . . ?
C4 N8 C3 C26 64.1(8) . . . . ?
C17 N5 C16 C30 -77.8(8) . . . . ?
Nb1 N5 C16 C30 101.9(7) . . . . ?
C16 N5 C17 C29 -78.4(8) . . . . ?
Nb1 N5 C17 C29 101.8(7) . . . . ?
Nb1 N6 C18 C19 -22(7) . . . . ?
Nb1 N6 C18 C21 98(6) . . . . ?
Nb1 N6 C18 C20 -142(6) . . . . ?
C2 N7 C11 C28 -134.2(10) . . . . ?
C12 N7 C11 C28 50.6(14) . . . . ?
